data_4069547
loop_
_publ_author_name
'Li, Shihui'
'Cui, Dongmei'
'Li, Danfeng'
'Hou, Zhaomin'

_publ_section_title
;
 Highly 3,4-Selective Polymerization of Isoprene with NPN Ligand
 Stabilized Rare-Earth Metal Bis(alkyl)s. Structures and Performances
;
_journal_issue 16
_journal_name_full Organometallics
_journal_page_first 4814
_journal_paper_doi 10.1021/om900261n
_journal_volume 28
_journal_year 2009
_chemical_formula_sum 'C38 H55 Lu N3 O P Si2'
_chemical_formula_weight 831.97
_chemical_name_systematic
; 
 ? 
;
_space_group_IT_number 88
_symmetry_cell_setting tetragonal
_symmetry_space_group_name_Hall '-I 4ad'
_symmetry_space_group_name_H-M 'I 41/a :2'
_atom_sites_solution_hydrogens geom
_atom_sites_solution_primary direct
_atom_sites_solution_secondary difmap
_audit_creation_method SHELXL-97
_cell_angle_alpha 90.00
_cell_angle_beta 90.00
_cell_angle_gamma 90.00
_cell_formula_units_Z 16
_cell_length_a 20.7807(6)
_cell_length_b 20.7807(6)
_cell_length_c 38.349(2)
_cell_measurement_temperature 187(2)
_cell_volume 16560.5(11)
_computing_cell_refinement 'Bruker SMART'
_computing_data_collection 'Bruker SMART'
_computing_data_reduction 'Bruker SAINT'
_computing_molecular_graphics 'Bruker SHELXTL'
_computing_publication_material 'Bruker SHELXTL'
_computing_structure_refinement 'SHELXL-97 (Sheldrick, 1997)'
_computing_structure_solution 'SHELXS-97 (Sheldrick, 1990)'
_diffrn_ambient_temperature 187(2)
_diffrn_measured_fraction_theta_full 0.999
_diffrn_measured_fraction_theta_max 0.999
_diffrn_measurement_device_type 'CCD area detector'
_diffrn_measurement_method 'phi and omega scans'
_diffrn_radiation_monochromator graphite
_diffrn_radiation_source 'fine-focus sealed tube'
_diffrn_radiation_type MoK\a
_diffrn_radiation_wavelength 0.71073
_diffrn_reflns_av_R_equivalents 0.1051
_diffrn_reflns_av_sigmaI/netI 0.0554
_diffrn_reflns_limit_h_max 25
_diffrn_reflns_limit_h_min -15
_diffrn_reflns_limit_k_max 25
_diffrn_reflns_limit_k_min -25
_diffrn_reflns_limit_l_max 47
_diffrn_reflns_limit_l_min -47
_diffrn_reflns_number 46488
_diffrn_reflns_theta_full 26.04
_diffrn_reflns_theta_max 26.04
_diffrn_reflns_theta_min 1.75
_exptl_absorpt_coefficient_mu 2.511
_exptl_absorpt_correction_T_max 0.651
_exptl_absorpt_correction_T_min 0.449
_exptl_absorpt_correction_type multi-scan
_exptl_crystal_colour colorless
_exptl_crystal_density_diffrn 1.335
_exptl_crystal_density_method 'not measured'
_exptl_crystal_description block
_exptl_crystal_F_000 6816
_exptl_crystal_size_max 0.383
_exptl_crystal_size_mid 0.269
_exptl_crystal_size_min 0.171
_refine_diff_density_max 1.484
_refine_diff_density_min -0.569
_refine_diff_density_rms 0.086
_refine_ls_extinction_method none
_refine_ls_goodness_of_fit_ref 1.001
_refine_ls_hydrogen_treatment constr
_refine_ls_matrix_type full
_refine_ls_number_parameters 415
_refine_ls_number_reflns 8164
_refine_ls_number_restraints 0
_refine_ls_restrained_S_all 1.001
_refine_ls_R_factor_all 0.0423
_refine_ls_R_factor_gt 0.0310
_refine_ls_shift/su_max 0.004
_refine_ls_shift/su_mean 0.000
_refine_ls_structure_factor_coef Fsqd
_refine_ls_weighting_details 'calc w=1/[\s^2^(Fo^2^)+(0.0326P)^2^+0.0000P] where P=(Fo^2^+2Fc^2^)/3'
_refine_ls_weighting_scheme calc
_refine_ls_wR_factor_gt 0.0733
_refine_ls_wR_factor_ref 0.0773
_reflns_number_gt 6473
_reflns_number_total 8164
_reflns_threshold_expression >2sigma(I)
_cod_data_source_file om900261n_si_002.cif
_cod_data_source_block complex9a
_cod_depositor_comments
;
The following automatic conversions were performed:

'_symmetry_cell_setting' value 'Tetragonal' changed to 'tetragonal'
according to /home/saulius/struct/CIF-dictionaries/cif_core.dic
dictionary named 'cif_core.dic' version 2.4.2 from
2011-04-26.

'_exptl_absorpt_correction_type' value 'Multi-scan'
changed to 'multi-scan' according to
/home/saulius/struct/CIF-dictionaries/cif_core.dic dictionary named
'cif_core.dic' version 2.4.2 from 2011-04-26.

Automatic conversion script
Id: cif_fix_values 1715 2011-07-08 13:25:40Z adriana 
;
_cod_original_cell_volume 16560.5(12)
_cod_original_sg_symbol_H-M I4(1)/a
_cod_database_code 4069547

loop_
_symmetry_equiv_pos_as_xyz
'x, y, z'
'-x+1/2, -y, z+1/2'
'-y+3/4, x+1/4, z+1/4'
'y+3/4, -x+3/4, z+3/4'
'x+1/2, y+1/2, z+1/2'
'-x+1, -y+1/2, z+1'
'-y+5/4, x+3/4, z+3/4'
'y+5/4, -x+5/4, z+5/4'
'-x, -y, -z'
'x-1/2, y, -z-1/2'
'y-3/4, -x-1/4, -z-1/4'
'-y-3/4, x-3/4, -z-3/4'
'-x+1/2, -y+1/2, -z+1/2'
'x, y+1/2, -z'
'y-1/4, -x+1/4, -z+1/4'
'-y-1/4, x-1/4, -z-1/4'

loop_
_atom_site_label
_atom_site_type_symbol
_atom_site_fract_x
_atom_site_fract_y
_atom_site_fract_z
_atom_site_U_iso_or_equiv
_atom_site_adp_type
_atom_site_occupancy
_atom_site_symmetry_multiplicity
_atom_site_calc_flag
_atom_site_refinement_flags
Lu Lu 0.829418(6) 0.523726(7) 0.650069(4) 0.03188(6) Uani 1 1 d .
N1 N 0.71968(12) 0.49279(12) 0.65638(7) 0.0302(6) Uani 1 1 d .
N2 N 0.75589(13) 0.56729(13) 0.61216(8) 0.0377(7) Uani 1 1 d .
N3 N 0.84099(16) 0.62980(16) 0.60705(9) 0.0568(9) Uani 1 1 d .
O O 0.84631(12) 0.43842(13) 0.68805(7) 0.0513(7) Uani 1 1 d .
P P 0.68984(4) 0.54166(4) 0.62824(2) 0.03044(19) Uani 1 1 d .
Si1 Si 0.90658(5) 0.44474(5) 0.57445(3) 0.0425(2) Uani 1 1 d .
Si2 Si 0.93935(6) 0.61305(6) 0.70718(3) 0.0576(3) Uani 1 1 d .
C1 C 0.8725(3) 0.6800(2) 0.59604(13) 0.0768(15) Uani 1 1 d .
H1 H 0.9156 0.6845 0.6021 0.092 Uiso 1 1 calc R
C2 C 0.8445(3) 0.7259(2) 0.57608(12) 0.0719(14) Uani 1 1 d .
H2 H 0.8695 0.7602 0.5684 0.086 Uiso 1 1 calc R
C3 C 0.7816(3) 0.7239(2) 0.56676(12) 0.0700(14) Uani 1 1 d .
H3 H 0.7632 0.7560 0.5531 0.084 Uiso 1 1 calc R
C4 C 0.7439(3) 0.6688(2) 0.57923(10) 0.0651(13) Uani 1 1 d .
H4 H 0.7003 0.6645 0.5744 0.078 Uiso 1 1 calc R
C5 C 0.77683(17) 0.62418(15) 0.59835(8) 0.0354(8) Uani 1 1 d .
C6 C 0.64409(16) 0.60811(15) 0.64693(8) 0.0326(7) Uani 1 1 d .
C7 C 0.67827(17) 0.65176(16) 0.66765(10) 0.0428(9) Uani 1 1 d .
H7 H 0.7225 0.6472 0.6705 0.051 Uiso 1 1 calc R
C8 C 0.64639(18) 0.70141(17) 0.68382(10) 0.0470(9) Uani 1 1 d .
H8 H 0.6692 0.7306 0.6974 0.056 Uiso 1 1 calc R
C9 C 0.58066(19) 0.70819(18) 0.68007(10) 0.0500(10) Uani 1 1 d .
H9 H 0.5592 0.7414 0.6914 0.060 Uiso 1 1 calc R
C10 C 0.54688(19) 0.6657(2) 0.65943(11) 0.0538(11) Uani 1 1 d .
H10 H 0.5026 0.6705 0.6568 0.065 Uiso 1 1 calc R
C11 C 0.57848(17) 0.61587(17) 0.64258(9) 0.0410(8) Uani 1 1 d .
H11 H 0.5556 0.5877 0.6284 0.049 Uiso 1 1 calc R
C12 C 0.63740(16) 0.50497(16) 0.59628(9) 0.0362(8) Uani 1 1 d .
C13 C 0.58503(17) 0.46723(17) 0.60690(10) 0.0439(9) Uani 1 1 d .
H13 H 0.5767 0.4613 0.6305 0.053 Uiso 1 1 calc R
C14 C 0.5459(2) 0.43895(19) 0.58210(12) 0.0578(11) Uani 1 1 d .
H14 H 0.5112 0.4137 0.5891 0.069 Uiso 1 1 calc R
C15 C 0.5578(2) 0.4479(2) 0.54712(13) 0.0702(13) Uani 1 1 d .
H15 H 0.5313 0.4287 0.5306 0.084 Uiso 1 1 calc R
C16 C 0.6092(2) 0.4854(2) 0.53665(11) 0.0670(13) Uani 1 1 d .
H16 H 0.6170 0.4917 0.5130 0.080 Uiso 1 1 calc R
C17 C 0.64911(19) 0.51356(19) 0.56112(10) 0.0481(9) Uani 1 1 d .
H17 H 0.6839 0.5383 0.5539 0.058 Uiso 1 1 calc R
C18 C 0.68582(14) 0.44064(15) 0.67276(8) 0.0297(7) Uani 1 1 d .
C19 C 0.65295(14) 0.45085(16) 0.70428(9) 0.0331(7) Uani 1 1 d .
C20 C 0.62208(16) 0.39814(18) 0.71937(9) 0.0408(9) Uani 1 1 d .
H20 H 0.6002 0.4043 0.7403 0.049 Uiso 1 1 calc R
C21 C 0.62227(16) 0.33757(17) 0.70493(10) 0.0421(9) Uani 1 1 d .
C22 C 0.65587(17) 0.32877(16) 0.67458(10) 0.0448(9) Uani 1 1 d .
H22 H 0.6572 0.2879 0.6647 0.054 Uiso 1 1 calc R
C23 C 0.68834(16) 0.37913(16) 0.65789(9) 0.0368(8) Uani 1 1 d .
C24 C 0.65189(17) 0.51537(17) 0.72185(9) 0.0421(9) Uani 1 1 d .
H24A H 0.6941 0.5341 0.7210 0.063 Uiso 1 1 calc R
H24B H 0.6389 0.5103 0.7457 0.063 Uiso 1 1 calc R
H24C H 0.6220 0.5431 0.7101 0.063 Uiso 1 1 calc R
C25 C 0.7250(2) 0.36654(18) 0.62478(10) 0.0533(10) Uani 1 1 d .
H25A H 0.7302 0.3210 0.6217 0.080 Uiso 1 1 calc R
H25B H 0.7665 0.3866 0.6262 0.080 Uiso 1 1 calc R
H25C H 0.7017 0.3840 0.6054 0.080 Uiso 1 1 calc R
C26 C 0.5861(2) 0.2818(2) 0.72133(12) 0.0694(14) Uani 1 1 d .
H26A H 0.5541 0.2664 0.7053 0.104 Uiso 1 1 calc R
H26B H 0.5655 0.2961 0.7424 0.104 Uiso 1 1 calc R
H26C H 0.6157 0.2478 0.7267 0.104 Uiso 1 1 calc R
C27 C 0.8232(2) 0.4353(3) 0.72346(12) 0.0813(16) Uani 1 1 d .
H27A H 0.7780 0.4237 0.7238 0.098 Uiso 1 1 calc R
H27B H 0.8281 0.4767 0.7348 0.098 Uiso 1 1 calc R
C28 C 0.8611(3) 0.3867(2) 0.74159(12) 0.0790(15) Uani 1 1 d .
H28A H 0.8336 0.3518 0.7494 0.095 Uiso 1 1 calc R
H28B H 0.8819 0.4054 0.7618 0.095 Uiso 1 1 calc R
C29 C 0.9097(2) 0.3623(2) 0.71691(15) 0.0893(18) Uani 1 1 d .
H29A H 0.9143 0.3160 0.7188 0.107 Uiso 1 1 calc R
H29B H 0.9512 0.3824 0.7210 0.107 Uiso 1 1 calc R
C30 C 0.8834(3) 0.3809(2) 0.68208(13) 0.096(2) Uani 1 1 d .
H30A H 0.9180 0.3891 0.6657 0.116 Uiso 1 1 calc R
H30B H 0.8563 0.3469 0.6728 0.116 Uiso 1 1 calc R
C31 C 0.91559(16) 0.48777(17) 0.61611(9) 0.0394(8) Uani 1 1 d .
H31A H 0.9418 0.5253 0.6112 0.047 Uiso 1 1 calc R
H31B H 0.9412 0.4601 0.6310 0.047 Uiso 1 1 calc R
C32 C 0.82818(19) 0.4648(2) 0.55307(10) 0.0620(12) Uani 1 1 d .
H32A H 0.7935 0.4466 0.5663 0.093 Uiso 1 1 calc R
H32B H 0.8276 0.4475 0.5299 0.093 Uiso 1 1 calc R
H32C H 0.8232 0.5107 0.5521 0.093 Uiso 1 1 calc R
C33 C 0.9694(2) 0.4670(2) 0.54150(11) 0.0657(12) Uani 1 1 d .
H33A H 0.9698 0.5128 0.5384 0.099 Uiso 1 1 calc R
H33B H 0.9598 0.4465 0.5197 0.099 Uiso 1 1 calc R
H33C H 1.0109 0.4530 0.5496 0.099 Uiso 1 1 calc R
C34 C 0.9083(2) 0.3554(2) 0.58097(12) 0.0733(14) Uani 1 1 d .
H34A H 0.9473 0.3436 0.5927 0.110 Uiso 1 1 calc R
H34B H 0.9065 0.3343 0.5587 0.110 Uiso 1 1 calc R
H34C H 0.8720 0.3426 0.5948 0.110 Uiso 1 1 calc R
C35 C 0.85608(17) 0.59775(18) 0.69407(9) 0.0446(9) Uani 1 1 d .
H35A H 0.8380 0.6388 0.6871 0.053 Uiso 1 1 calc R
H35B H 0.8331 0.5844 0.7149 0.053 Uiso 1 1 calc R
C36 C 0.9455(3) 0.6648(3) 0.74746(14) 0.109(2) Uani 1 1 d .
H36A H 0.9300 0.7072 0.7423 0.163 Uiso 1 1 calc R
H36B H 0.9897 0.6671 0.7548 0.163 Uiso 1 1 calc R
H36C H 0.9201 0.6462 0.7658 0.163 Uiso 1 1 calc R
C37 C 0.9837(2) 0.6546(2) 0.67147(14) 0.0845(16) Uani 1 1 d .
H37A H 0.9660 0.6968 0.6681 0.127 Uiso 1 1 calc R
H37B H 0.9796 0.6302 0.6503 0.127 Uiso 1 1 calc R
H37C H 1.0284 0.6581 0.6776 0.127 Uiso 1 1 calc R
C38 C 0.9844(2) 0.5362(2) 0.71635(15) 0.0892(17) Uani 1 1 d .
H38A H 1.0282 0.5461 0.7222 0.134 Uiso 1 1 calc R
H38B H 0.9834 0.5093 0.6960 0.134 Uiso 1 1 calc R
H38C H 0.9644 0.5142 0.7355 0.134 Uiso 1 1 calc R

loop_
_atom_site_aniso_label
_atom_site_aniso_U_11
_atom_site_aniso_U_22
_atom_site_aniso_U_33
_atom_site_aniso_U_23
_atom_site_aniso_U_13
_atom_site_aniso_U_12
Lu 0.02660(9) 0.03091(9) 0.03812(10) -0.00479(6) 0.00055(6) -0.00033(6)
N1 0.0292(14) 0.0251(13) 0.0363(16) 0.0038(11) 0.0028(12) 0.0004(11)
N2 0.0326(15) 0.0291(15) 0.0513(18) 0.0105(13) 0.0095(14) 0.0049(12)
N3 0.047(2) 0.055(2) 0.069(2) -0.0114(18) 0.0128(17) -0.0171(17)
O 0.0509(16) 0.0557(17) 0.0474(16) 0.0145(13) 0.0090(12) 0.0086(13)
P 0.0285(4) 0.0262(4) 0.0367(5) 0.0025(4) 0.0034(4) 0.0014(3)
Si1 0.0439(6) 0.0429(6) 0.0406(6) -0.0060(5) 0.0096(5) -0.0008(5)
Si2 0.0550(7) 0.0519(7) 0.0660(8) -0.0160(6) -0.0214(6) -0.0031(6)
C1 0.077(3) 0.064(3) 0.089(4) 0.005(3) 0.019(3) -0.018(3)
C2 0.097(4) 0.048(3) 0.071(3) 0.018(2) 0.025(3) 0.001(3)
C3 0.110(4) 0.036(2) 0.064(3) 0.000(2) 0.012(3) 0.003(3)
C4 0.102(4) 0.052(3) 0.042(2) 0.000(2) -0.004(2) 0.030(3)
C5 0.047(2) 0.0275(17) 0.0316(18) -0.0002(14) 0.0031(16) -0.0072(15)
C6 0.0357(18) 0.0279(16) 0.0340(18) 0.0045(14) 0.0006(15) -0.0015(14)
C7 0.0343(19) 0.0368(19) 0.057(2) -0.0055(18) -0.0016(17) 0.0023(16)
C8 0.050(2) 0.034(2) 0.057(3) -0.0073(18) -0.0014(19) 0.0011(18)
C9 0.055(2) 0.038(2) 0.057(3) -0.0081(18) 0.003(2) 0.0164(19)
C10 0.039(2) 0.059(3) 0.063(3) -0.006(2) -0.0037(19) 0.021(2)
C11 0.039(2) 0.043(2) 0.041(2) -0.0054(16) -0.0055(16) 0.0084(17)
C12 0.0342(18) 0.0312(17) 0.043(2) -0.0031(15) -0.0006(16) 0.0037(15)
C13 0.037(2) 0.041(2) 0.053(2) 0.0032(17) -0.0020(17) -0.0044(17)
C14 0.054(3) 0.049(2) 0.071(3) -0.002(2) -0.008(2) -0.010(2)
C15 0.062(3) 0.076(3) 0.074(3) -0.029(3) -0.015(3) -0.005(3)
C16 0.064(3) 0.090(4) 0.047(3) -0.020(2) 0.000(2) -0.001(3)
C17 0.048(2) 0.054(2) 0.043(2) -0.0048(19) 0.0044(18) -0.0032(19)
C18 0.0258(16) 0.0286(16) 0.0348(18) 0.0072(14) -0.0039(14) -0.0011(14)
C19 0.0246(16) 0.0397(19) 0.0350(19) 0.0078(15) -0.0045(14) -0.0012(14)
C20 0.0273(17) 0.056(2) 0.039(2) 0.0170(18) -0.0071(15) -0.0049(17)
C21 0.0308(18) 0.043(2) 0.053(2) 0.0206(18) -0.0123(17) -0.0093(16)
C22 0.045(2) 0.0267(18) 0.063(3) 0.0082(17) -0.0158(19) -0.0064(16)
C23 0.0369(19) 0.0286(17) 0.045(2) 0.0033(15) -0.0033(16) 0.0031(15)
C24 0.044(2) 0.046(2) 0.036(2) 0.0016(17) 0.0045(16) 0.0013(18)
C25 0.067(3) 0.033(2) 0.060(3) -0.0081(18) 0.010(2) 0.0028(19)
C26 0.052(3) 0.067(3) 0.089(3) 0.044(3) -0.019(2) -0.027(2)
C27 0.072(3) 0.119(4) 0.052(3) 0.036(3) 0.020(2) 0.039(3)
C28 0.093(4) 0.081(4) 0.063(3) 0.020(3) -0.008(3) 0.009(3)
C29 0.068(3) 0.063(3) 0.137(5) 0.049(3) 0.011(3) 0.019(3)
C30 0.145(5) 0.062(3) 0.083(4) 0.034(3) 0.050(4) 0.045(3)
C31 0.0348(18) 0.043(2) 0.041(2) 0.0023(16) 0.0014(16) -0.0026(16)
C32 0.060(3) 0.083(3) 0.043(2) -0.016(2) 0.002(2) 0.001(2)
C33 0.066(3) 0.075(3) 0.056(3) -0.014(2) 0.023(2) -0.008(2)
C34 0.097(4) 0.049(3) 0.074(3) -0.006(2) 0.023(3) 0.005(3)
C35 0.046(2) 0.043(2) 0.045(2) -0.0076(17) -0.0019(18) 0.0020(17)
C36 0.115(5) 0.108(5) 0.103(4) -0.056(4) -0.051(4) 0.001(4)
C37 0.056(3) 0.081(4) 0.116(4) -0.007(3) -0.004(3) -0.021(3)
C38 0.073(3) 0.085(4) 0.109(4) -0.005(3) -0.040(3) 0.013(3)

loop_
_atom_type_symbol
_atom_type_description
_atom_type_scat_dispersion_real
_atom_type_scat_dispersion_imag
_atom_type_scat_source
C C 0.0033 0.0016 'International Tables Vol C Tables 4.2.6.8 and 6.1.1.4'
H H 0.0000 0.0000 'International Tables Vol C Tables 4.2.6.8 and 6.1.1.4'
N N 0.0061 0.0033 'International Tables Vol C Tables 4.2.6.8 and 6.1.1.4'
O O 0.0106 0.0060 'International Tables Vol C Tables 4.2.6.8 and 6.1.1.4'
Si Si 0.0817 0.0704 'International Tables Vol C Tables 4.2.6.8 and 6.1.1.4'
P P 0.1023 0.0942 'International Tables Vol C Tables 4.2.6.8 and 6.1.1.4'
Lu Lu -0.4720 5.8584 'International Tables Vol C Tables 4.2.6.8 and 6.1.1.4'

loop_
_geom_angle_atom_site_label_1
_geom_angle_atom_site_label_2
_geom_angle_atom_site_label_3
_geom_angle
N2 Lu O 143.08(9)
N2 Lu C31 106.46(11)
O Lu C31 89.40(11)
N2 Lu C35 110.71(12)
O Lu C35 90.79(12)
C31 Lu C35 115.40(12)
N2 Lu N1 62.18(9)
O Lu N1 82.82(9)
C31 Lu N1 134.75(10)
C35 Lu N1 109.24(11)
N2 Lu N3 50.60(10)
O Lu N3 166.07(10)
C31 Lu N3 81.71(11)
C35 Lu N3 83.46(12)
N1 Lu N3 111.05(9)
N2 Lu P 30.97(7)
O Lu P 114.24(7)
C31 Lu P 128.06(9)
C35 Lu P 110.01(9)
N1 Lu P 31.57(6)
N3 Lu P 79.68(7)
C18 N1 P 125.6(2)
C18 N1 Lu 135.8(2)
P N1 Lu 97.51(12)
C5 N2 P 135.4(3)
C5 N2 Lu 112.0(2)
P N2 Lu 101.31(13)
C1 N3 C5 118.4(4)
C1 N3 Lu 151.2(3)
C5 N3 Lu 89.6(2)
C30 O C27 106.8(3)
C30 O Lu 128.0(2)
C27 O Lu 125.1(2)
N2 P N1 97.96(14)
N2 P C12 113.39(16)
N1 P C12 114.92(15)
N2 P C6 110.33(15)
N1 P C6 114.58(15)
C12 P C6 105.75(15)
N2 P Lu 47.72(10)
N1 P Lu 50.92(9)
C12 P Lu 135.19(11)
C6 P Lu 118.80(11)
C31 Si1 C32 111.13(17)
C31 Si1 C34 111.31(19)
C32 Si1 C34 107.2(2)
C31 Si1 C33 113.24(18)
C32 Si1 C33 104.8(2)
C34 Si1 C33 108.7(2)
C35 Si2 C37 110.3(2)
C35 Si2 C38 111.9(2)
C37 Si2 C38 106.5(3)
C35 Si2 C36 112.9(2)
C37 Si2 C36 107.7(3)
C38 Si2 C36 107.2(3)
N3 C1 C2 122.1(5)
C1 C2 C3 122.9(5)
C2 C3 C4 116.8(4)
C5 C4 C3 116.0(5)
C4 C5 N2 129.5(4)
C4 C5 N3 123.8(4)
N2 C5 N3 106.7(3)
C11 C6 C7 119.6(3)
C11 C6 P 123.7(3)
C7 C6 P 116.7(3)
C8 C7 C6 119.9(3)
C7 C8 C9 120.4(4)
C10 C9 C8 119.9(3)
C9 C10 C11 120.3(4)
C6 C11 C10 119.9(3)
C17 C12 C13 119.5(3)
C17 C12 P 120.0(3)
C13 C12 P 120.4(3)
C14 C13 C12 119.7(4)
C15 C14 C13 120.5(4)
C14 C15 C16 119.9(4)
C15 C16 C17 120.4(4)
C12 C17 C16 120.1(4)
C23 C18 C19 120.4(3)
C23 C18 N1 119.5(3)
C19 C18 N1 120.0(3)
C20 C19 C18 117.5(3)
C20 C19 C24 120.5(3)
C18 C19 C24 121.9(3)
C21 C20 C19 123.4(3)
C22 C21 C20 117.8(3)
C22 C21 C26 120.2(4)
C20 C21 C26 122.0(4)
C21 C22 C23 122.3(3)
C22 C23 C18 118.6(3)
C22 C23 C25 120.0(3)
C18 C23 C25 121.4(3)
O C27 C28 107.5(4)
C27 C28 C29 107.6(4)
C28 C29 C30 103.5(4)
O C30 C29 105.5(4)
Si1 C31 Lu 124.14(17)
Si2 C35 Lu 122.27(18)

loop_
_geom_bond_atom_site_label_1
_geom_bond_atom_site_label_2
_geom_bond_distance
Lu N2 2.295(3)
Lu O 2.321(2)
Lu C31 2.337(3)
Lu C35 2.350(3)
Lu N1 2.382(3)
Lu N3 2.764(4)
Lu P 3.0419(9)
N1 C18 1.437(4)
N1 P 1.606(3)
N2 C5 1.367(4)
N2 P 1.596(3)
N3 C1 1.302(5)
N3 C5 1.379(5)
O C30 1.441(5)
O C27 1.442(5)
P C12 1.809(3)
P C6 1.823(3)
Si1 C31 1.841(4)
Si1 C32 1.871(4)
Si1 C34 1.873(4)
Si1 C33 1.875(4)
Si2 C35 1.830(4)
Si2 C37 1.862(5)
Si2 C38 1.884(5)
Si2 C36 1.886(5)
C1 C2 1.354(7)
C2 C3 1.354(7)
C3 C4 1.468(6)
C4 C5 1.365(5)
C6 C11 1.383(5)
C6 C7 1.399(5)
C7 C8 1.374(5)
C8 C9 1.381(5)
C9 C10 1.378(5)
C10 C11 1.386(5)
C12 C17 1.382(5)
C12 C13 1.402(5)
C13 C14 1.383(5)
C14 C15 1.376(6)
C15 C16 1.382(6)
C16 C17 1.383(5)
C18 C23 1.401(5)
C18 C19 1.404(5)
C19 C20 1.395(5)
C19 C24 1.501(5)
C20 C21 1.375(5)
C21 C22 1.369(5)
C21 C26 1.518(5)
C22 C23 1.400(5)
C23 C25 1.504(5)
C27 C28 1.457(6)
C28 C29 1.474(7)
C29 C30 1.494(7)
